data_7124921
loop_
_publ_author_name
'Mei, Guang-Quan'
'Zhang, Han-Yue'
'Liao, Wei-Qiang'

_publ_section_title
;
 A symmetry breaking phase transition-triggered high-temperature
 solid-state quadratic nonlinear optical switch coupled with a switchable
 dielectric constant in an organic-inorganic hybrid compound.
;
_journal_issue 74
_journal_name_full 'Chemical communications (Cambridge, England)'
_journal_page_first 11135
_journal_page_last 11138
_journal_paper_doi 10.1039/c6cc05512e
_journal_volume 52
_journal_year 2016
_chemical_formula_moiety 'C5 H16 N2, Cl5 Sb'
_chemical_formula_sum 'C5 H16 Cl5 N2 Sb'
_chemical_formula_weight 403.21
_space_group_crystal_system orthorhombic
_space_group_IT_number 62
_space_group_name_Hall '-P 2ac 2n'
_space_group_name_H-M_alt 'P n m a'
_atom_sites_solution_hydrogens difmap
_audit_creation_method SHELXL-2014/7
_audit_update_record
;
2016-06-15 deposited with the CCDC.
2016-08-16 downloaded from the CCDC.
;
_cell_angle_alpha 90
_cell_angle_beta 90
_cell_angle_gamma 90
_cell_formula_units_Z 4
_cell_length_a 13.514(10)
_cell_length_b 7.818(12)
_cell_length_c 13.80(2)
_cell_measurement_reflns_used 12903
_cell_measurement_temperature 393(2)
_cell_measurement_theta_max 27.45
_cell_measurement_theta_min 3.08
_cell_volume 1458(3)
_computing_structure_refinement 'SHELXL-2014/7 (Sheldrick, 2014)'
_diffrn_ambient_temperature 393(2)
_diffrn_measured_fraction_theta_full 0.998
_diffrn_measured_fraction_theta_max 0.998
_diffrn_measurement_device_type 'Rigaku SCXmini diffractometer'
_diffrn_measurement_method '\w scans'
_diffrn_radiation_type MoK\a
_diffrn_radiation_wavelength 0.71073
_diffrn_reflns_av_R_equivalents 0.0600
_diffrn_reflns_av_unetI/netI 0.0393
_diffrn_reflns_Laue_measured_fraction_full 0.998
_diffrn_reflns_Laue_measured_fraction_max 0.998
_diffrn_reflns_limit_h_max 17
_diffrn_reflns_limit_h_min -14
_diffrn_reflns_limit_k_max 10
_diffrn_reflns_limit_k_min -10
_diffrn_reflns_limit_l_max 16
_diffrn_reflns_limit_l_min -17
_diffrn_reflns_number 10124
_diffrn_reflns_point_group_measured_fraction_full 0.998
_diffrn_reflns_point_group_measured_fraction_max 0.998
_diffrn_reflns_theta_full 25.242
_diffrn_reflns_theta_max 27.477
_diffrn_reflns_theta_min 2.952
_exptl_absorpt_coefficient_mu 2.776
_exptl_absorpt_correction_T_max 0.486
_exptl_absorpt_correction_T_min 0.405
_exptl_absorpt_correction_type multi-scan
_exptl_crystal_colour colorless
_exptl_crystal_density_diffrn 1.837
_exptl_crystal_description block
_exptl_crystal_F_000 784
_exptl_crystal_size_max 0.34
_exptl_crystal_size_mid 0.30
_exptl_crystal_size_min 0.26
_refine_diff_density_max 0.472
_refine_diff_density_min -0.457
_refine_diff_density_rms 0.093
_refine_ls_extinction_coef 0.0127(8)
_refine_ls_extinction_expression Fc^*^=kFc[1+0.001xFc^2^\l^3^/sin(2\q)]^-1/4^
_refine_ls_extinction_method 'SHELXL-2014/7 (Sheldrick 2014'
_refine_ls_goodness_of_fit_ref 1.037
_refine_ls_hydrogen_treatment constr
_refine_ls_matrix_type full
_refine_ls_number_parameters 83
_refine_ls_number_reflns 1792
_refine_ls_number_restraints 21
_refine_ls_restrained_S_all 1.045
_refine_ls_R_factor_all 0.0859
_refine_ls_R_factor_gt 0.0637
_refine_ls_shift/su_max 0.000
_refine_ls_shift/su_mean 0.000
_refine_ls_structure_factor_coef Fsqd
_refine_ls_weighting_details 'w=1/[\s^2^(Fo^2^)+(0.0569P)^2^+3.3323P] where P=(Fo^2^+2Fc^2^)/3'
_refine_ls_weighting_scheme calc
_refine_ls_wR_factor_gt 0.1308
_refine_ls_wR_factor_ref 0.1439
_reflns_Friedel_coverage 0.000
_reflns_number_gt 1429
_reflns_number_total 1792
_reflns_threshold_expression 'I > 2\s(I)'
_cod_data_source_file c6cc05512e2.cif
_cod_data_source_block 2
_cod_original_cell_volume 1458(4)
_cod_database_code 7124921
_shelx_shelxl_version_number 2014/7
_shelx_space_group_comment
;
The symmetry employed for this shelxl refinement is uniquely defined
by the following loop, which should always be used as a source of
symmetry information in preference to the above space-group names.
They are only intended as comments.
;

loop_
_space_group_symop_operation_xyz
'x, y, z'
'-x+1/2, -y, z+1/2'
'-x, y+1/2, -z'
'x+1/2, -y+1/2, -z+1/2'
'-x, -y, -z'
'x-1/2, y, -z-1/2'
'x, -y-1/2, z'
'-x-1/2, y-1/2, z-1/2'

loop_
_atom_site_label
_atom_site_type_symbol
_atom_site_fract_x
_atom_site_fract_y
_atom_site_fract_z
_atom_site_U_iso_or_equiv
_atom_site_adp_type
_atom_site_occupancy
_atom_site_site_symmetry_order
_atom_site_calc_flag
_atom_site_refinement_flags_posn
_atom_site_refinement_flags_adp
_atom_site_refinement_flags_occupancy
N2 N 0.0154(10) 0.7500 0.8026(7) 0.216(7) Uani 1 2 d DS T P
H2C H 0.0701 0.7500 0.8397 0.325 Uiso 1 2 d R U P
H2D H -0.0208 0.8440 0.8155 0.325 Uiso 0.5 1 d R U P
H2E H -0.0208 0.6560 0.8155 0.325 Uiso 0.5 1 d R U P
Cl2 Cl 0.7373(2) 0.7500 0.5519(2) 0.1469(12) Uani 1 2 d S T P
Cl3 Cl 0.70336(15) 0.9787(3) 0.30814(14) 0.1280(7) Uani 1 1 d . . .
Cl4 Cl 0.47902(18) 0.7500 0.26402(18) 0.1105(9) Uani 1 2 d S T P
Sb1 Sb 0.61583(4) 0.7500 0.39779(4) 0.06937(15) Uani 1 2 d S T P
C1 C 0.2071(12) 0.7500 0.4461(12) 0.205(6) Uani 1 2 d S TU P
H1A H 0.1790 0.6799 0.3960 0.246 Uiso 0.5 1 d R U P
H1B H 0.2359 0.6711 0.4913 0.246 Uiso 0.5 1 d R U P
C2 C 0.1345(10) 0.798(4) 0.4919(15) 0.201(8) Uani 0.5 1 d . U P
H2A H 0.1048 0.8709 0.4441 0.241 Uiso 0.5 1 d R U P
H2B H 0.1639 0.8751 0.5377 0.241 Uiso 0.5 1 d R U P
C3 C 0.0590(11) 0.7500 0.5419(11) 0.219(7) Uani 1 2 d S TU P
H3A H 0.0547 0.6316 0.5240 0.262 Uiso 0.5 1 d R U P
H3B H 0.0050 0.8047 0.5090 0.262 Uiso 0.5 1 d R U P
C4 C 0.0217(15) 0.7500 0.6304(8) 0.236(10) Uani 1 2 d DS T P
H4A H -0.0220 0.6533 0.6286 0.283 Uiso 0.5 1 d R U P
H4B H -0.0220 0.8467 0.6286 0.283 Uiso 0.5 1 d R U P
C5 C 0.0519(13) 0.7500 0.7144(7) 0.224(9) Uani 1 2 d DS T P
H5A H 0.0957 0.6534 0.7155 0.269 Uiso 0.5 1 d R U P
H5B H 0.0957 0.8466 0.7155 0.269 Uiso 0.5 1 d R U P
N1 N 0.2826(8) 0.8193(19) 0.4029(9) 0.152(7) Uani 0.5 1 d . U P
H1C H 0.3211 0.7359 0.3783 0.228 Uiso 0.5 1 d R U P
H1D H 0.2625 0.8887 0.3547 0.228 Uiso 0.5 1 d R U P
H1E H 0.3173 0.8801 0.4465 0.228 Uiso 0.5 1 d R U P
Cl1 Cl 0.5000 1.0000 0.5000 0.1922(16) Uani 1 2 d S . P

loop_
_atom_site_aniso_label
_atom_site_aniso_U_11
_atom_site_aniso_U_22
_atom_site_aniso_U_33
_atom_site_aniso_U_23
_atom_site_aniso_U_13
_atom_site_aniso_U_12
N2 0.230(13) 0.31(2) 0.108(8) 0.000 0.021(9) 0.000
Cl2 0.139(2) 0.146(3) 0.156(2) 0.000 -0.0682(19) 0.000
Cl3 0.1338(14) 0.1166(13) 0.1336(15) 0.0200(12) 0.0091(12) -0.0536(11)
Cl4 0.0880(14) 0.157(2) 0.0868(14) 0.000 -0.0155(12) 0.000
Sb1 0.0759(3) 0.0617(3) 0.0705(3) 0.000 0.0118(2) 0.000
C1 0.204(12) 0.203(14) 0.208(12) 0.000 0.093(11) 0.000
C2 0.152(9) 0.24(2) 0.214(12) -0.046(13) 0.090(8) 0.014(11)
C3 0.186(10) 0.282(19) 0.188(13) 0.000 0.075(8) 0.000
C4 0.29(2) 0.32(3) 0.106(10) 0.000 0.010(14) 0.000
C5 0.35(2) 0.222(19) 0.096(9) 0.000 0.036(13) 0.000
N1 0.101(7) 0.178(17) 0.176(11) -0.014(9) 0.039(7) 0.001(8)
Cl1 0.281(4) 0.156(3) 0.139(2) -0.024(2) 0.042(3) 0.101(2)

loop_
_atom_type_symbol
_atom_type_description
_atom_type_scat_dispersion_real
_atom_type_scat_dispersion_imag
_atom_type_scat_source
C C 0.0033 0.0016 'International Tables Vol C Tables 4.2.6.8 and 6.1.1.4'
H H 0.0000 0.0000 'International Tables Vol C Tables 4.2.6.8 and 6.1.1.4'
N N 0.0061 0.0033 'International Tables Vol C Tables 4.2.6.8 and 6.1.1.4'
Cl Cl 0.1484 0.1585 'International Tables Vol C Tables 4.2.6.8 and 6.1.1.4'
Sb Sb -0.5866 1.5461 'International Tables Vol C Tables 4.2.6.8 and 6.1.1.4'

loop_
_geom_angle_atom_site_label_1
_geom_angle_atom_site_label_2
_geom_angle_atom_site_label_3
_geom_angle
_geom_angle_site_symmetry_1
_geom_angle_site_symmetry_3
C5 N2 H2C 102.6 . .
C5 N2 H2D 112.8 . .
H2C N2 H2D 109.5 . .
C5 N2 H2E 112.8 . .
H2C N2 H2E 109.5 . .
H2D N2 H2E 109.5 . .
Cl3 Sb1 Cl3 92.50(15) 7_575 .
Cl3 Sb1 Cl4 89.14(10) 7_575 .
Cl3 Sb1 Cl4 89.14(10) . .
Cl3 Sb1 Cl2 95.96(11) 7_575 .
Cl3 Sb1 Cl2 95.95(11) . .
Cl4 Sb1 Cl2 172.61(10) . .
Cl3 Sb1 Cl1 90.82(11) 7_575 3_646
Cl3 Sb1 Cl1 175.44(5) . 3_646
Cl4 Sb1 Cl1 87.78(9) . 3_646
Cl2 Sb1 Cl1 86.80(10) . 3_646
Cl3 Sb1 Cl1 175.44(5) 7_575 .
Cl3 Sb1 Cl1 90.82(11) . .
Cl4 Sb1 Cl1 87.78(9) . .
Cl2 Sb1 Cl1 86.80(10) . .
Cl1 Sb1 Cl1 85.70(10) 3_646 .
C2 C1 C2 36(3) 7_575 .
C2 C1 N1 172.8(16) 7_575 .
C2 C1 N1 137.5(15) . .
C2 C1 N1 137.5(15) 7_575 7_575
C2 C1 N1 172.8(16) . 7_575
N1 C1 N1 49.2(14) . 7_575
C2 C1 H1A 83.1 7_575 .
C2 C1 H1A 103.3 . .
N1 C1 H1A 102.6 . .
N1 C1 H1A 75.1 7_575 .
C2 C1 H1B 78.0 7_575 .
C2 C1 H1B 100.7 . .
N1 C1 H1B 104.3 . .
N1 C1 H1B 73.2 7_575 .
H1A C1 H1B 105.1 . .
C2 C2 C1 72.2(13) 7_575 .
C2 C2 C3 73.1(12) 7_575 .
C1 C2 C3 145(3) . .
C2 C2 H2A 126.4 7_575 .
C1 C2 H2A 99.3 . .
C3 C2 H2A 102.2 . .
C2 C2 H2B 128.9 7_575 .
C1 C2 H2B 101.6 . .
C3 C2 H2B 99.1 . .
H2A C2 H2B 104.6 . .
C2 C3 C2 34(2) . 7_575
C2 C3 C4 142.9(17) . .
C2 C3 C4 142.9(17) 7_575 .
C2 C3 H3A 101.0 . .
C2 C3 H3A 68.2 7_575 .
C4 C3 H3A 102.4 . .
C2 C3 H3B 102.6 . .
C2 C3 H3B 118.6 7_575 .
C4 C3 H3B 98.5 . .
H3A C3 H3B 105.2 . .
C5 C4 C3 138(2) . .
C5 C4 H4A 103.2 . .
C3 C4 H4A 102.2 . .
C5 C4 H4B 103.2 . .
C3 C4 H4B 102.2 . .
H4A C4 H4B 103.9 . .
C4 C5 N2 138.6(19) . .
C4 C5 H5A 102.7 . .
N2 C5 H5A 102.6 . .
C4 C5 H5B 102.7 . .
N2 C5 H5B 102.6 . .
H5A C5 H5B 103.8 . .
N1 N1 C1 65.4(7) 7_575 .
N1 N1 H1C 43.6 7_575 .
C1 N1 H1C 108.9 . .
N1 N1 H1D 127.1 7_575 .
C1 N1 H1D 110.7 . .
H1C N1 H1D 109.5 . .
N1 N1 H1E 121.9 7_575 .
C1 N1 H1E 108.8 . .
H1C N1 H1E 109.5 . .
H1D N1 H1E 109.5 . .
Sb1 Cl1 Sb1 180.0 5_676 .

loop_
_geom_bond_atom_site_label_1
_geom_bond_atom_site_label_2
_geom_bond_distance
_geom_bond_site_symmetry_2
N2 C5 1.313(12) .
N2 H2C 0.9000 .
N2 H2D 0.9000 .
N2 H2E 0.9000 .
Cl2 Sb1 2.686(4) .
Cl3 Sb1 2.475(3) .
Cl4 Sb1 2.613(4) .
Sb1 Cl3 2.475(3) 7_575
Sb1 Cl1 2.874(3) 3_646
Sb1 Cl1 2.874(3) .
C1 C2 1.225(19) 7_575
C1 C2 1.225(19) .
C1 N1 1.300(16) .
C1 N1 1.300(16) 7_575
C1 H1A 0.9601 .
C1 H1B 0.9600 .
C2 C2 0.75(6) 7_575
C2 C3 1.288(19) .
C2 H2A 0.9600 .
C2 H2B 0.9600 .
C3 C2 1.288(19) 7_575
C3 C4 1.321(19) .
C3 H3A 0.9600 .
C3 H3B 0.9601 .
C4 C5 1.228(13) .
C4 H4A 0.9600 .
C4 H4B 0.9600 .
C5 H5A 0.9599 .
C5 H5B 0.9599 .
N1 N1 1.08(3) 7_575
N1 H1C 0.9001 .
N1 H1D 0.9000 .
N1 H1E 0.9000 .
Cl1 Sb1 2.874(3) 5_676

loop_
_geom_hbond_atom_site_label_D
_geom_hbond_atom_site_label_H
_geom_hbond_atom_site_label_A
_geom_hbond_distance_DH
_geom_hbond_distance_HA
_geom_hbond_distance_DA
_geom_hbond_angle_DHA
_geom_hbond_site_symmetry_A
N2 H2C Cl2 0.90 2.71 3.609(14) 178.8 6_557
N2 H2D Cl3 0.90 2.83 3.639(12) 149.9 2_575
N2 H2D Cl1 0.90 2.84 3.359(8) 118.4 2_575
N2 H2E Cl3 0.90 2.83 3.639(12) 149.9 8_656
N2 H2E Cl1 0.90 2.84 3.359(8) 118.4 4_466
N1 H1C Cl4 0.90 2.66 3.318(12) 131.1 .
N1 H1D Cl3 0.90 2.49 3.343(13) 159.2 6_556
N1 H1E Cl2 0.90 2.98 3.435(16) 112.8 5_676
N1 H1E Cl1 0.90 2.74 3.525(13) 146.2 .

loop_
_geom_torsion_atom_site_label_1
_geom_torsion_atom_site_label_2
_geom_torsion_atom_site_label_3
_geom_torsion_atom_site_label_4
_geom_torsion
_geom_torsion_site_symmetry_1
_geom_torsion_site_symmetry_4
N1 C1 C2 C2 -177(3) . 7_575
C2 C1 C2 C3 2(4) 7_575 .
N1 C1 C2 C3 -174(3) . .
C1 C2 C3 C2 -2(4) . 7_575
C2 C2 C3 C4 114(2) 7_575 .
C1 C2 C3 C4 112(3) . .
C2 C3 C4 C5 -29(2) . .
C2 C3 C4 C5 29(2) 7_575 .
C3 C4 C5 N2 180.000(4) . .
C2 C1 N1 N1 176(3) . 7_575
